data_4100740
loop_
_publ_author_name
'He, Xuyang'
'Allan, John F.'
'Noll, Bruce C.'
'Henderson, Kenneth W.'

_journal_name_full 'Journal of the American Chemical Society'
_journal_paper_doi 10.1021/ja051050c
_journal_year 2005
_chemical_formula_moiety 'C16 H32 K O7 1+, C18 H54 Ca N3 Si6 1-, C7 H8'
_chemical_formula_sum 'C41 H94 Ca K N3 O7 Si6'
_chemical_formula_weight 988.91
_space_group_IT_number 14
_symmetry_cell_setting monoclinic
_symmetry_space_group_name_Hall '-P 2ybc'
_symmetry_space_group_name_H-M 'P 1 21/c 1'
_cell_angle_alpha 90.00
_cell_angle_beta 93.785(1)
_cell_angle_gamma 90.00
_cell_formula_units_Z 4
_cell_length_a 12.2210(3)
_cell_length_b 30.8573(7)
_cell_length_c 15.7275(4)
_cell_measurement_temperature 100(2)
_cell_volume 5918.0(2)
_diffrn_ambient_temperature 100(2)
_diffrn_source_type 'Siemens KFFMO2K-90'
_exptl_crystal_density_diffrn 1.110
_cod_original_sg_symbol_H-M 'P 21/c'
_cod_database_code 4100740

loop_
_symmetry_equiv_pos_as_xyz
'x, y, z'
'-x, y+1/2, -z+1/2'
'-x, -y, -z'
'x, -y-1/2, z-1/2'

loop_
_atom_site_label
_atom_site_type_symbol
_atom_site_fract_x
_atom_site_fract_y
_atom_site_fract_z
_atom_site_U_iso_or_equiv
_atom_site_adp_type
_atom_site_occupancy
_atom_site_symmetry_multiplicity
_atom_site_calc_flag
_atom_site_refinement_flags
_atom_site_disorder_assembly
_atom_site_disorder_group
K1 K 0.10516(2) 0.356196(8) 0.319558(17) 0.02324(5) Uani 1 1 d . . .
O1 O 0.32408(8) 0.38686(3) 0.36111(6) 0.02733(18) Uani 1 1 d . . .
O2 O 0.14337(9) 0.43821(3) 0.39133(6) 0.02925(19) Uani 1 1 d . . .
O3 O -0.07301(8) 0.40360(3) 0.37562(6) 0.02906(19) Uani 1 1 d . . .
O4 O -0.11024(8) 0.33226(3) 0.26344(6) 0.02819(19) Uani 1 1 d . . .
O5 O 0.06870(8) 0.27950(3) 0.22859(6) 0.02582(18) Uani 1 1 d . . .
O6 O 0.28028(7) 0.31843(3) 0.24719(6) 0.02418(17) Uani 1 1 d . . .
O7 O 0.07757(13) 0.40298(5) 0.17463(9) 0.0598(4) Uani 1 1 d . . .
C1 C 0.33561(12) 0.43173(5) 0.38169(9) 0.0316(3) Uani 1 1 d . . .
H1A H 0.3302 0.4493 0.3289 0.038 Uiso 1 1 calc R . .
H1B H 0.4082 0.4371 0.4116 0.038 Uiso 1 1 calc R . .
C2 C 0.24633(13) 0.44418(4) 0.43770(9) 0.0319(3) Uani 1 1 d . . .
H2A H 0.2502 0.4259 0.4896 0.038 Uiso 1 1 calc R . .
H2B H 0.2550 0.4749 0.4553 0.038 Uiso 1 1 calc R . .
C3 C 0.05483(14) 0.45551(5) 0.43498(10) 0.0355(3) Uani 1 1 d . . .
H3A H 0.0666 0.4868 0.4455 0.043 Uiso 1 1 calc R . .
H3B H 0.0507 0.4408 0.4907 0.043 Uiso 1 1 calc R . .
C4 C -0.04974(14) 0.44873(5) 0.38171(11) 0.0369(3) Uani 1 1 d . . .
H4A H -0.1105 0.4639 0.4078 0.044 Uiso 1 1 calc R . .
H4B H -0.0428 0.4609 0.3241 0.044 Uiso 1 1 calc R . .
C5 C -0.17552(13) 0.39537(5) 0.32964(10) 0.0360(3) Uani 1 1 d . . .
H5A H -0.1772 0.4098 0.2733 0.043 Uiso 1 1 calc R . .
H5B H -0.2361 0.4073 0.3614 0.043 Uiso 1 1 calc R . .
C6 C -0.19017(11) 0.34743(5) 0.31814(10) 0.0323(3) Uani 1 1 d . . .
H6A H -0.1809 0.3326 0.3740 0.039 Uiso 1 1 calc R . .
H6B H -0.2648 0.3411 0.2928 0.039 Uiso 1 1 calc R . .
C7 C -0.12263(12) 0.28727(5) 0.24450(9) 0.0315(3) Uani 1 1 d . . .
H7A H -0.1966 0.2816 0.2173 0.038 Uiso 1 1 calc R . .
H7B H -0.1138 0.2700 0.2976 0.038 Uiso 1 1 calc R . .
C8 C -0.03646(12) 0.27472(5) 0.18515(9) 0.0316(3) Uani 1 1 d . . .
H8A H -0.0474 0.2443 0.1666 0.038 Uiso 1 1 calc R . .
H8B H -0.0420 0.2935 0.1340 0.038 Uiso 1 1 calc R . .
C9 C 0.15449(12) 0.27013(4) 0.17394(8) 0.0282(3) Uani 1 1 d . . .
H9A H 0.1510 0.2906 0.1254 0.034 Uiso 1 1 calc R . .
H9B H 0.1455 0.2404 0.1510 0.034 Uiso 1 1 calc R . .
C10 C 0.26318(12) 0.27418(4) 0.22350(9) 0.0279(3) Uani 1 1 d . . .
H10A H 0.2641 0.2558 0.2751 0.033 Uiso 1 1 calc R . .
H10B H 0.3226 0.2643 0.1883 0.033 Uiso 1 1 calc R . .
C11 C 0.38633(11) 0.32529(5) 0.28736(9) 0.0297(3) Uani 1 1 d . . .
H11A H 0.4429 0.3146 0.2502 0.036 Uiso 1 1 calc R . .
H11B H 0.3939 0.3092 0.3418 0.036 Uiso 1 1 calc R . .
C12 C 0.40205(11) 0.37292(5) 0.30375(9) 0.0302(3) Uani 1 1 d . . .
H12A H 0.4773 0.3784 0.3286 0.036 Uiso 1 1 calc R . .
H12B H 0.3918 0.3892 0.2496 0.036 Uiso 1 1 calc R . .
C31 C 0.08641(10) 0.25459(4) 0.45383(8) 0.0248(2) Uani 1 1 d . . .
C32 C 0.19749(10) 0.26446(4) 0.46122(8) 0.0241(2) Uani 1 1 d . . .
H32 H 0.2487 0.2443 0.4415 0.029 Uiso 1 1 calc R . .
C33 C 0.23520(11) 0.30325(4) 0.49689(9) 0.0285(3) Uani 1 1 d . . .
H33 H 0.3115 0.3095 0.5011 0.034 Uiso 1 1 calc R . .
C34 C 0.16223(13) 0.33264(4) 0.52609(9) 0.0314(3) Uani 1 1 d . . .
H34 H 0.1878 0.3590 0.5516 0.038 Uiso 1 1 calc R . .
C35 C 0.05077(12) 0.32365(4) 0.51809(9) 0.0290(3) Uani 1 1 d . . .
H35 H -0.0003 0.3442 0.5367 0.035 Uiso 1 1 calc R . .
C36 C 0.01367(11) 0.28468(5) 0.48293(9) 0.0281(2) Uani 1 1 d . . .
H36 H -0.0627 0.2786 0.4788 0.034 Uiso 1 1 calc R . .
C37 C 0.04869(12) 0.21172(5) 0.41700(11) 0.0367(3) Uani 1 1 d . . .
H37A H 0.0436 0.2135 0.3547 0.055 Uiso 1 1 calc R . .
H37B H -0.0235 0.2046 0.4369 0.055 Uiso 1 1 calc R . .
H37C H 0.1014 0.1891 0.4354 0.055 Uiso 1 1 calc R . .
C38 C 0.1560(2) 0.43564(8) 0.15825(15) 0.0634(6) Uani 1 1 d . . .
H38A H 0.2195 0.4227 0.1317 0.076 Uiso 1 1 calc R . .
H38B H 0.1826 0.4499 0.2121 0.076 Uiso 1 1 calc R . .
C39 C 0.1004(3) 0.46770(7) 0.09961(14) 0.0716(8) Uani 1 1 d . . .
H39A H 0.1459 0.4743 0.0515 0.086 Uiso 1 1 calc R . .
H39B H 0.0860 0.4950 0.1301 0.086 Uiso 1 1 calc R . .
C40 C -0.00540(19) 0.44641(8) 0.06835(15) 0.0612(5) Uani 1 1 d . . .
H40A H -0.0690 0.4617 0.0904 0.073 Uiso 1 1 calc R . .
H40B H -0.0134 0.4463 0.0053 0.073 Uiso 1 1 calc R . .
C41 C 0.0032(2) 0.40116(7) 0.10249(13) 0.0596(6) Uani 1 1 d . . .
H41A H -0.0693 0.3908 0.1184 0.072 Uiso 1 1 calc R . .
H41B H 0.0304 0.3813 0.0592 0.072 Uiso 1 1 calc R . .
Ca1 Ca 0.46808(2) 0.610918(8) 0.188377(16) 0.02316(5) Uani 1 1 d . . .
N1 N 0.62578(8) 0.57046(3) 0.21513(6) 0.01923(17) Uani 1 1 d . . .
N2 N 0.45718(8) 0.65965(3) 0.07662(6) 0.02072(18) Uani 1 1 d . . .
N3 N 0.33585(8) 0.61031(3) 0.28695(6) 0.01955(17) Uani 1 1 d . . .
Si1 Si 0.60106(3) 0.516986(11) 0.22553(2) 0.02118(7) Uani 1 1 d . . .
Si2 Si 0.74954(3) 0.594729(11) 0.22020(2) 0.01926(6) Uani 1 1 d . . .
Si3 Si 0.49741(3) 0.639256(11) -0.01598(2) 0.02184(7) Uani 1 1 d . . .
Si4 Si 0.40974(3) 0.710153(11) 0.09178(2) 0.02331(7) Uani 1 1 d . . .
Si5 Si 0.20780(3) 0.601695(11) 0.24327(2) 0.02060(6) Uani 1 1 d . . .
Si6 Si 0.37268(3) 0.615518(12) 0.39162(2) 0.02459(7) Uani 1 1 d . . .
C13 C 0.62119(13) 0.49625(5) 0.33819(9) 0.0341(3) Uani 1 1 d . . .
H13A H 0.6980 0.5000 0.3588 0.051 Uiso 1 1 calc R . .
H13B H 0.6020 0.4654 0.3395 0.051 Uiso 1 1 calc R . .
H13C H 0.5740 0.5125 0.3748 0.051 Uiso 1 1 calc R . .
C14 C 0.68771(12) 0.48121(4) 0.15998(10) 0.0309(3) Uani 1 1 d . . .
H14A H 0.6787 0.4900 0.1000 0.046 Uiso 1 1 calc R . .
H14B H 0.6646 0.4510 0.1655 0.046 Uiso 1 1 calc R . .
H14C H 0.7649 0.4841 0.1803 0.046 Uiso 1 1 calc R . .
C15 C 0.45224(11) 0.50562(4) 0.19216(9) 0.0267(2) Uani 1 1 d . . .
H15A H 0.4051 0.5223 0.2282 0.040 Uiso 1 1 calc R . .
H15B H 0.4374 0.4746 0.1985 0.040 Uiso 1 1 calc R . .
H15C H 0.4371 0.5141 0.1325 0.040 Uiso 1 1 calc R . .
C16 C 0.84034(11) 0.57648(5) 0.31540(9) 0.0296(3) Uani 1 1 d . . .
H16A H 0.7992 0.5779 0.3668 0.044 Uiso 1 1 calc R . .
H16B H 0.9046 0.5955 0.3222 0.044 Uiso 1 1 calc R . .
H16C H 0.8642 0.5466 0.3066 0.044 Uiso 1 1 calc R . .
C17 C 0.83199(11) 0.58472(5) 0.12508(9) 0.0280(2) Uani 1 1 d . . .
H17A H 0.8490 0.5538 0.1214 0.042 Uiso 1 1 calc R . .
H17B H 0.9004 0.6014 0.1312 0.042 Uiso 1 1 calc R . .
H17C H 0.7895 0.5938 0.0731 0.042 Uiso 1 1 calc R . .
C18 C 0.73203(11) 0.65528(4) 0.22817(9) 0.0274(2) Uani 1 1 d . . .
H18A H 0.6869 0.6657 0.1785 0.041 Uiso 1 1 calc R . .
H18B H 0.8041 0.6693 0.2298 0.041 Uiso 1 1 calc R . .
H18C H 0.6960 0.6623 0.2803 0.041 Uiso 1 1 calc R . .
C19 C 0.51198(13) 0.57874(4) -0.00661(9) 0.0310(3) Uani 1 1 d . . .
H19A H 0.5648 0.5717 0.0410 0.047 Uiso 1 1 calc R . .
H19B H 0.5381 0.5671 -0.0596 0.047 Uiso 1 1 calc R . .
H19C H 0.4407 0.5659 0.0036 0.047 Uiso 1 1 calc R . .
C20 C 0.63444(11) 0.66062(5) -0.04494(9) 0.0295(3) Uani 1 1 d . . .
H20A H 0.6287 0.6918 -0.0562 0.044 Uiso 1 1 calc R . .
H20B H 0.6567 0.6457 -0.0960 0.044 Uiso 1 1 calc R . .
H20C H 0.6892 0.6555 0.0023 0.044 Uiso 1 1 calc R . .
C21 C 0.39800(12) 0.64949(5) -0.11122(9) 0.0331(3) Uani 1 1 d . . .
H21A H 0.3250 0.6391 -0.0988 0.050 Uiso 1 1 calc R . .
H21B H 0.4228 0.6340 -0.1609 0.050 Uiso 1 1 calc R . .
H21C H 0.3948 0.6806 -0.1234 0.050 Uiso 1 1 calc R . .
C22 C 0.48510(12) 0.75362(4) 0.03513(10) 0.0310(3) Uani 1 1 d . . .
H22A H 0.5637 0.7517 0.0516 0.046 Uiso 1 1 calc R . .
H22B H 0.4576 0.7821 0.0509 0.046 Uiso 1 1 calc R . .
H22C H 0.4732 0.7496 -0.0266 0.046 Uiso 1 1 calc R . .
C23 C 0.26120(12) 0.71789(5) 0.05541(12) 0.0389(3) Uani 1 1 d . . .
H23A H 0.2510 0.7122 -0.0059 0.058 Uiso 1 1 calc R . .
H23B H 0.2392 0.7477 0.0671 0.058 Uiso 1 1 calc R . .
H23C H 0.2160 0.6977 0.0861 0.058 Uiso 1 1 calc R . .
C24 C 0.42120(13) 0.72362(5) 0.20908(10) 0.0338(3) Uani 1 1 d . . .
H24A H 0.3773 0.7030 0.2399 0.051 Uiso 1 1 calc R . .
H24B H 0.3941 0.7531 0.2175 0.051 Uiso 1 1 calc R . .
H24C H 0.4981 0.7217 0.2307 0.051 Uiso 1 1 calc R . .
C25 C 0.21410(12) 0.59061(5) 0.12558(9) 0.0304(3) Uani 1 1 d . . .
H25A H 0.2527 0.6144 0.0991 0.046 Uiso 1 1 calc R . .
H25B H 0.1395 0.5883 0.0990 0.046 Uiso 1 1 calc R . .
H25C H 0.2534 0.5634 0.1176 0.046 Uiso 1 1 calc R . .
C26 C 0.11275(11) 0.64924(5) 0.25281(10) 0.0312(3) Uani 1 1 d . . .
H26A H 0.1000 0.6540 0.3129 0.047 Uiso 1 1 calc R . .
H26B H 0.0428 0.6432 0.2209 0.047 Uiso 1 1 calc R . .
H26C H 0.1460 0.6752 0.2295 0.047 Uiso 1 1 calc R . .
C27 C 0.13690(11) 0.55355(4) 0.28894(10) 0.0317(3) Uani 1 1 d . . .
H27A H 0.1850 0.5282 0.2882 0.048 Uiso 1 1 calc R . .
H27B H 0.0687 0.5476 0.2546 0.048 Uiso 1 1 calc R . .
H27C H 0.1201 0.5599 0.3478 0.048 Uiso 1 1 calc R . .
C28 C 0.28960(14) 0.65616(7) 0.44945(12) 0.0483(5) Uani 1 1 d . . .
H28A H 0.2879 0.6837 0.4185 0.073 Uiso 1 1 calc R . .
H28B H 0.3231 0.6605 0.5071 0.073 Uiso 1 1 calc R . .
H28C H 0.2146 0.6453 0.4527 0.073 Uiso 1 1 calc R . .
C29 C 0.36115(16) 0.56366(6) 0.45364(11) 0.0477(4) Uani 1 1 d . . .
H29A H 0.2837 0.5557 0.4554 0.072 Uiso 1 1 calc R . .
H29B H 0.3932 0.5678 0.5118 0.072 Uiso 1 1 calc R . .
H29C H 0.4005 0.5405 0.4259 0.072 Uiso 1 1 calc R . .
C30 C 0.52050(11) 0.63289(5) 0.40699(9) 0.0301(3) Uani 1 1 d . . .
H30A H 0.5669 0.6120 0.3794 0.045 Uiso 1 1 calc R . .
H30B H 0.5423 0.6342 0.4680 0.045 Uiso 1 1 calc R . .
H30C H 0.5292 0.6616 0.3816 0.045 Uiso 1 1 calc R . .

loop_
_atom_site_aniso_label
_atom_site_aniso_U_11
_atom_site_aniso_U_22
_atom_site_aniso_U_33
_atom_site_aniso_U_23
_atom_site_aniso_U_13
_atom_site_aniso_U_12
K1 0.02558(12) 0.02005(11) 0.02464(12) -0.00315(9) 0.00586(9) 0.00060(9)
O1 0.0307(5) 0.0260(4) 0.0261(4) 0.0000(3) 0.0083(4) -0.0062(4)
O2 0.0394(5) 0.0236(4) 0.0254(4) -0.0057(3) 0.0076(4) -0.0006(4)
O3 0.0313(5) 0.0253(4) 0.0307(5) 0.0005(4) 0.0030(4) 0.0095(4)
O4 0.0282(4) 0.0289(5) 0.0282(5) -0.0007(4) 0.0068(4) -0.0013(4)
O5 0.0315(5) 0.0251(4) 0.0218(4) -0.0042(3) 0.0083(3) -0.0027(3)
O6 0.0273(4) 0.0204(4) 0.0255(4) 0.0010(3) 0.0070(3) 0.0022(3)
O7 0.0681(9) 0.0591(8) 0.0507(8) 0.0302(7) -0.0074(7) -0.0073(7)
C1 0.0382(7) 0.0285(6) 0.0285(6) -0.0013(5) 0.0065(5) -0.0123(5)
C2 0.0441(8) 0.0266(6) 0.0256(6) -0.0049(5) 0.0074(5) -0.0105(6)
C3 0.0480(8) 0.0260(6) 0.0339(7) -0.0089(5) 0.0127(6) 0.0034(6)
C4 0.0467(9) 0.0239(6) 0.0407(8) -0.0024(5) 0.0080(6) 0.0130(6)
C5 0.0310(7) 0.0388(8) 0.0378(8) 0.0003(6) -0.0009(6) 0.0144(6)
C6 0.0237(6) 0.0409(8) 0.0326(7) 0.0001(6) 0.0038(5) 0.0055(5)
C7 0.0317(7) 0.0312(6) 0.0323(7) -0.0030(5) 0.0067(5) -0.0085(5)
C8 0.0365(7) 0.0314(6) 0.0273(6) -0.0071(5) 0.0048(5) -0.0085(5)
C9 0.0383(7) 0.0242(6) 0.0234(6) -0.0039(4) 0.0113(5) -0.0004(5)
C10 0.0363(7) 0.0199(5) 0.0289(6) 0.0010(4) 0.0129(5) 0.0048(5)
C11 0.0258(6) 0.0311(6) 0.0329(7) 0.0048(5) 0.0073(5) 0.0041(5)
C12 0.0257(6) 0.0335(7) 0.0323(7) 0.0019(5) 0.0085(5) -0.0037(5)
C31 0.0245(5) 0.0270(6) 0.0228(6) -0.0019(4) 0.0003(4) -0.0035(4)
C32 0.0239(5) 0.0268(6) 0.0219(5) -0.0006(4) 0.0027(4) -0.0010(4)
C33 0.0287(6) 0.0303(6) 0.0268(6) 0.0004(5) 0.0032(5) -0.0088(5)
C34 0.0414(7) 0.0257(6) 0.0275(6) 0.0008(5) 0.0053(5) -0.0066(5)
C35 0.0352(7) 0.0263(6) 0.0262(6) 0.0024(5) 0.0073(5) 0.0074(5)
C36 0.0221(5) 0.0355(7) 0.0267(6) 0.0022(5) 0.0014(4) 0.0005(5)
C37 0.0293(7) 0.0353(7) 0.0450(9) -0.0109(6) -0.0003(6) -0.0053(6)
C38 0.0622(13) 0.0709(14) 0.0558(12) 0.0209(10) -0.0066(10) -0.0148(11)
C39 0.127(2) 0.0384(9) 0.0456(11) 0.0050(8) -0.0235(13) -0.0150(12)
C40 0.0603(13) 0.0646(13) 0.0580(13) 0.0182(10) -0.0020(10) 0.0105(10)
C41 0.0889(16) 0.0522(11) 0.0367(9) 0.0047(8) -0.0038(10) -0.0193(11)
Ca1 0.02078(10) 0.02669(11) 0.02285(11) 0.00866(9) 0.00766(8) 0.00553(9)
N1 0.0192(4) 0.0182(4) 0.0204(4) 0.0017(3) 0.0026(3) 0.0009(3)
N2 0.0218(4) 0.0201(4) 0.0205(4) 0.0029(3) 0.0029(3) -0.0001(3)
N3 0.0190(4) 0.0210(4) 0.0190(4) -0.0001(3) 0.0037(3) -0.0017(3)
Si1 0.02275(15) 0.01780(14) 0.02325(15) 0.00344(11) 0.00347(12) 0.00187(11)
Si2 0.01810(14) 0.02174(14) 0.01827(14) 0.00026(11) 0.00375(11) 0.00072(11)
Si3 0.02430(15) 0.02433(15) 0.01687(14) 0.00265(11) 0.00128(11) -0.00213(12)
Si4 0.01966(15) 0.02056(15) 0.03008(17) 0.00482(12) 0.00438(12) 0.00109(12)
Si5 0.01787(14) 0.02021(14) 0.02396(16) 0.00081(11) 0.00322(11) -0.00155(11)
Si6 0.02357(16) 0.03238(18) 0.01835(15) -0.00327(12) 0.00535(12) -0.00706(13)
C13 0.0391(7) 0.0325(7) 0.0308(7) 0.0133(5) 0.0036(6) 0.0027(6)
C14 0.0300(6) 0.0225(6) 0.0405(8) -0.0034(5) 0.0060(5) 0.0034(5)
C15 0.0260(6) 0.0226(5) 0.0319(6) 0.0016(5) 0.0051(5) -0.0020(4)
C16 0.0234(6) 0.0391(7) 0.0261(6) 0.0023(5) -0.0001(5) 0.0002(5)
C17 0.0281(6) 0.0319(6) 0.0251(6) -0.0003(5) 0.0105(5) -0.0006(5)
C18 0.0268(6) 0.0236(5) 0.0323(7) -0.0031(5) 0.0060(5) -0.0033(5)
C19 0.0436(8) 0.0262(6) 0.0231(6) -0.0022(5) 0.0007(5) 0.0002(5)
C20 0.0288(6) 0.0379(7) 0.0225(6) 0.0022(5) 0.0065(5) -0.0024(5)
C21 0.0342(7) 0.0403(7) 0.0242(6) 0.0055(5) -0.0041(5) -0.0045(6)
C22 0.0296(6) 0.0237(6) 0.0400(8) 0.0076(5) 0.0054(5) -0.0016(5)
C23 0.0227(6) 0.0370(8) 0.0573(10) 0.0111(7) 0.0043(6) 0.0049(5)
C24 0.0396(8) 0.0271(6) 0.0360(7) -0.0033(5) 0.0126(6) 0.0003(6)
C25 0.0280(6) 0.0365(7) 0.0264(6) -0.0040(5) -0.0016(5) -0.0056(5)
C26 0.0254(6) 0.0293(6) 0.0390(7) 0.0054(5) 0.0046(5) 0.0054(5)
C27 0.0248(6) 0.0271(6) 0.0438(8) 0.0049(5) 0.0055(5) -0.0055(5)
C28 0.0324(7) 0.0709(12) 0.0431(9) -0.0325(9) 0.0126(7) -0.0081(8)
C29 0.0488(9) 0.0618(11) 0.0318(8) 0.0206(7) -0.0025(7) -0.0186(8)
C30 0.0251(6) 0.0404(7) 0.0248(6) -0.0048(5) 0.0015(5) -0.0071(5)

loop_
_geom_bond_atom_site_label_1
_geom_bond_atom_site_label_2
_geom_bond_distance
_geom_bond_site_symmetry_2
_geom_bond_publ_flag
K1 O7 2.7003(13) . ?
K1 O6 2.7486(9) . ?
K1 O5 2.7860(9) . ?
K1 O2 2.7977(9) . ?
K1 O3 2.8127(10) . ?
K1 O4 2.8190(10) . ?
K1 O1 2.8723(10) . ?
O1 C12 1.4214(17) . ?
O1 C1 1.4267(16) . ?
O2 C3 1.4232(17) . ?
O2 C2 1.4240(18) . ?
O3 C4 1.4235(17) . ?
O3 C5 1.4273(18) . ?
O4 C6 1.4229(17) . ?
O4 C7 1.4260(17) . ?
O5 C8 1.4228(17) . ?
O5 C9 1.4285(15) . ?
O6 C11 1.4198(17) . ?
O6 C10 1.4272(15) . ?
O7 C41 1.407(2) . ?
O7 C38 1.426(3) . ?
C1 C2 1.497(2) . ?
C1 H1A 0.9900 . ?
C1 H1B 0.9900 . ?
C2 H2A 0.9900 . ?
C2 H2B 0.9900 . ?
C3 C4 1.496(2) . ?
C3 H3A 0.9900 . ?
C3 H3B 0.9900 . ?
C4 H4A 0.9900 . ?
C4 H4B 0.9900 . ?
C5 C6 1.500(2) . ?
C5 H5A 0.9900 . ?
C5 H5B 0.9900 . ?
C6 H6A 0.9900 . ?
C6 H6B 0.9900 . ?
C7 C8 1.503(2) . ?
C7 H7A 0.9900 . ?
C7 H7B 0.9900 . ?
C8 H8A 0.9900 . ?
C8 H8B 0.9900 . ?
C9 C10 1.500(2) . ?
C9 H9A 0.9900 . ?
C9 H9B 0.9900 . ?
C10 H10A 0.9900 . ?
C10 H10B 0.9900 . ?
C11 C12 1.502(2) . ?
C11 H11A 0.9900 . ?
C11 H11B 0.9900 . ?
C12 H12A 0.9900 . ?
C12 H12B 0.9900 . ?
C31 C36 1.3841(19) . ?
C31 C32 1.3885(17) . ?
C31 C37 1.5042(19) . ?
C32 C33 1.3878(18) . ?
C32 H32 0.9500 . ?
C33 C34 1.372(2) . ?
C33 H33 0.9500 . ?
C34 C35 1.388(2) . ?
C34 H34 0.9500 . ?
C35 C36 1.387(2) . ?
C35 H35 0.9500 . ?
C36 H36 0.9500 . ?
C37 H37A 0.9800 . ?
C37 H37B 0.9800 . ?
C37 H37C 0.9800 . ?
C38 C39 1.486(3) . ?
C38 H38A 0.9900 . ?
C38 H38B 0.9900 . ?
C39 C40 1.504(3) . ?
C39 H39A 0.9900 . ?
C39 H39B 0.9900 . ?
C40 C41 1.497(3) . ?
C40 H40A 0.9900 . ?
C40 H40B 0.9900 . ?
C41 H41A 0.9900 . ?
C41 H41B 0.9900 . ?
Ca1 N2 2.3103(10) . ?
Ca1 N1 2.3114(10) . ?
Ca1 N3 2.3122(10) . ?
N1 Si2 1.6848(10) . ?
N1 Si1 1.6875(10) . ?
N2 Si4 1.6851(11) . ?
N2 Si3 1.6892(11) . ?
N3 Si6 1.6854(11) . ?
N3 Si5 1.6880(10) . ?
Si1 C14 1.8833(14) . ?
Si1 C13 1.8846(14) . ?
Si1 C15 1.8922(13) . ?
Si2 C17 1.8835(13) . ?
Si2 C18 1.8858(13) . ?
Si2 C16 1.8896(14) . ?
Si3 C19 1.8806(14) . ?
Si3 C20 1.8834(14) . ?
Si3 C21 1.8919(14) . ?
Si4 C23 1.8823(15) . ?
Si4 C22 1.8840(13) . ?
Si4 C24 1.8872(16) . ?
Si5 C26 1.8835(14) . ?
Si5 C27 1.8857(13) . ?
Si5 C25 1.8889(14) . ?
Si6 C29 1.8842(17) . ?
Si6 C30 1.8846(14) . ?
Si6 C28 1.8848(16) . ?
C13 H13A 0.9800 . ?
C13 H13B 0.9800 . ?
C13 H13C 0.9800 . ?
C14 H14A 0.9800 . ?
C14 H14B 0.9800 . ?
C14 H14C 0.9800 . ?
C15 H15A 0.9800 . ?
C15 H15B 0.9800 . ?
C15 H15C 0.9800 . ?
C16 H16A 0.9800 . ?
C16 H16B 0.9800 . ?
C16 H16C 0.9800 . ?
C17 H17A 0.9800 . ?
C17 H17B 0.9800 . ?
C17 H17C 0.9800 . ?
C18 H18A 0.9800 . ?
C18 H18B 0.9800 . ?
C18 H18C 0.9800 . ?
C19 H19A 0.9800 . ?
C19 H19B 0.9800 . ?
C19 H19C 0.9800 . ?
C20 H20A 0.9800 . ?
C20 H20B 0.9800 . ?
C20 H20C 0.9800 . ?
C21 H21A 0.9800 . ?
C21 H21B 0.9800 . ?
C21 H21C 0.9800 . ?
C22 H22A 0.9800 . ?
C22 H22B 0.9800 . ?
C22 H22C 0.9800 . ?
C23 H23A 0.9800 . ?
C23 H23B 0.9800 . ?
C23 H23C 0.9800 . ?
C24 H24A 0.9800 . ?
C24 H24B 0.9800 . ?
C24 H24C 0.9800 . ?
C25 H25A 0.9800 . ?
C25 H25B 0.9800 . ?
C25 H25C 0.9800 . ?
C26 H26A 0.9800 . ?
C26 H26B 0.9800 . ?
C26 H26C 0.9800 . ?
C27 H27A 0.9800 . ?
C27 H27B 0.9800 . ?
C27 H27C 0.9800 . ?
C28 H28A 0.9800 . ?
C28 H28B 0.9800 . ?
C28 H28C 0.9800 . ?
C29 H29A 0.9800 . ?
C29 H29B 0.9800 . ?
C29 H29C 0.9800 . ?
C30 H30A 0.9800 . ?
C30 H30B 0.9800 . ?
C30 H30C 0.9800 . ?
